data_7701663
loop_
_publ_author_name
'Perry, Mitchell R.'
'Gilmour, Damon J.'
'Schafer, Laurel L.'

_publ_section_title
;
 Mono, bis, and tris(phosphoramidate) titanium complexes: synthesis,
 structure, and reactivity investigations.
;
_journal_issue 26
_journal_name_full 'Dalton transactions (Cambridge, England : 2003)'
_journal_page_first 9782
_journal_page_last 9790
_journal_paper_doi 10.1039/c9dt00911f
_journal_volume 48
_journal_year 2019
_chemical_formula_moiety 'C36 H66 N4 O6 P2 Ti, 0.5[C7H8]'
_chemical_formula_sum 'C39.5 H70 N4 O6 P2 Ti'
_chemical_formula_weight 806.86
_space_group_crystal_system monoclinic
_space_group_IT_number 14
_space_group_name_Hall '-P 2yn'
_space_group_name_H-M_alt 'P 1 21/n 1'
_atom_sites_solution_hydrogens geom
_audit_creation_date 2017-09-01
_audit_creation_method
;
Olex2 1.2
(compiled 2017.08.10 svn.r3458 for OlexSys, GUI svn.r5381)
;
_audit_update_record
;
2019-03-25 deposited with the CCDC.	2019-04-22 downloaded from the CCDC.
;
_cell_angle_alpha 90
_cell_angle_beta 92.962(5)
_cell_angle_gamma 90
_cell_formula_units_Z 4
_cell_length_a 11.7429(10)
_cell_length_b 22.594(2)
_cell_length_c 16.9276(14)
_cell_measurement_reflns_used 9960
_cell_measurement_temperature 100
_cell_measurement_theta_max 25.82
_cell_measurement_theta_min 2.16
_cell_volume 4485.2(7)
_computing_cell_refinement 'SAINT v8.34A (Bruker, 2013)'
_computing_data_collection 'SAINT v8.34A (Bruker, 2013)'
_computing_data_reduction 'SAINT v8.34A (Bruker, 2013)'
_computing_molecular_graphics 'Olex2 (Dolomanov et al., 2009)'
_computing_publication_material 'Olex2 (Dolomanov et al., 2009)'
_computing_structure_refinement 'XL (Sheldrick, 2008)'
_computing_structure_solution 'SHELXT 2014/5 (Sheldrick, 2014)'
_diffrn_ambient_temperature 100
_diffrn_measured_fraction_theta_full 0.997
_diffrn_measured_fraction_theta_max 0.990
_diffrn_measurement_device_type 'Bruker Apex-II CCD'
_diffrn_radiation_type MoK\a
_diffrn_radiation_wavelength 0.71073
_diffrn_reflns_av_R_equivalents 0.0816
_diffrn_reflns_av_unetI/netI 0.0776
_diffrn_reflns_Laue_measured_fraction_full 0.997
_diffrn_reflns_Laue_measured_fraction_max 0.990
_diffrn_reflns_limit_h_max 14
_diffrn_reflns_limit_h_min -14
_diffrn_reflns_limit_k_max 25
_diffrn_reflns_limit_k_min -27
_diffrn_reflns_limit_l_max 20
_diffrn_reflns_limit_l_min -20
_diffrn_reflns_number 58172
_diffrn_reflns_point_group_measured_fraction_full 0.997
_diffrn_reflns_point_group_measured_fraction_max 0.990
_diffrn_reflns_theta_full 25.242
_diffrn_reflns_theta_max 25.597
_diffrn_reflns_theta_min 1.504
_exptl_absorpt_coefficient_mu 0.304
_exptl_absorpt_correction_T_max 0.7453
_exptl_absorpt_correction_T_min 0.6499
_exptl_absorpt_correction_type multi-scan
_exptl_absorpt_process_details
'SADABS-2014/5 (Bruker,2014/5) was used for absorption correction. wR2(int) was 0.0819 before and 0.0639 after correction. The Ratio of minimum to maximum transmission is 0.8720. The \l/2 correction factor is Not present.'
_exptl_crystal_colour red
_exptl_crystal_density_diffrn 1.116
_exptl_crystal_description prism
_exptl_crystal_F_000 1612
_exptl_crystal_size_max 0.357
_exptl_crystal_size_mid 0.257
_exptl_crystal_size_min 0.207
_refine_diff_density_max 0.292
_refine_diff_density_min -0.360
_refine_diff_density_rms 0.060
_refine_ls_extinction_method none
_refine_ls_goodness_of_fit_ref 1.027
_refine_ls_hydrogen_treatment constr
_refine_ls_matrix_type full
_refine_ls_number_parameters 469
_refine_ls_number_reflns 8365
_refine_ls_number_restraints 745
_refine_ls_restrained_S_all 0.984
_refine_ls_R_factor_all 0.0867
_refine_ls_R_factor_gt 0.0453
_refine_ls_shift/su_max 0.001
_refine_ls_shift/su_mean 0.000
_refine_ls_structure_factor_coef Fsqd
_refine_ls_weighting_details 'w=1/[\s^2^(Fo^2^)+(0.0360P)^2^+2.0292P] where P=(Fo^2^+2Fc^2^)/3'
_refine_ls_weighting_scheme calc
_refine_ls_wR_factor_gt 0.0891
_refine_ls_wR_factor_ref 0.1005
_reflns_Friedel_coverage 0.000
_reflns_number_gt 5534
_reflns_number_total 8365
_reflns_threshold_expression 'I > 2\s(I)'
_cod_data_source_file c9dt00911f2.cif
_cod_data_source_block ls558_sq
_cod_original_formula_sum 'C39.50 H70 N4 O6 P2 Ti'
_cod_database_code 7701663
_shelx_shelxl_version_number 2017/1
_shelx_space_group_comment
;
The symmetry employed for this shelxl refinement is uniquely defined
by the following loop, which should always be used as a source of
symmetry information in preference to the above space-group names.
They are only intended as comments.
;
_shelx_estimated_absorpt_t_max 0.940
_shelx_estimated_absorpt_t_min 0.899
_olex2_refinement_description
;
1. Fixed Uiso
 At 1.2 times of:
  All C(H) groups, All C(H,H) groups, All C(H,H,H,H) groups
 At 1.5 times of:
  All C(H,H,H) groups
2. Restrained distances
 C01E-C010 \\sim C01F-C010
 with sigma of 0.01
3. Uiso/Uaniso restraints and constraints
All non-hydrogen atoms have similar U: within 2A with sigma of 0.04 and sigma
for terminal atoms of 0.08
4. Rigid body (RIGU) restrains
 All non-hydrogen atoms
 with sigma for 1-2 distances of 0.004 and sigma for 1-3 distances of 0.004
5. Others
 Sof(H01C)=Sof(H01D)=Sof(C01F)=Sof(H3AA)=Sof(HM)=Sof(HN)=1-FVAR(1)
 Sof(H01A)=Sof(H01B)=Sof(C01E)=Sof(H2AA)=Sof(HK)=Sof(HL)=FVAR(1)
6.a Ternary CH refined with riding coordinates:
 C00M(H00M), C00N(H00N), C00U(H00U), C00W(H00W)
6.b Secondary CH2 refined with riding coordinates:
 C00J(H00A,H00B), C00Q(H00C,H00D), C010(H01A,H01B), C010(H01C,H01D), C015(H01Q,
 H01R)
6.c Aromatic/amide H refined with riding coordinates:
 C00L(H00L), C00O(H00O), C00P(H00P), C00S(H00S), C00T(H00T), C00X(H00X)
6.d Idealised Me refined as rotating group:
 C00R(H00E,H00F,H00G), C00V(H00H,H00I,H00J), C00Y(H00K,H00Q,H00R), C00Z(H00V,
 H00Y,H), C011(H01E,H01F,H01G), C012(H01H,H01I,H01J), C013(H01K,H01L,H01M),
 C014(H01N,H01O,H01P), C016(H01S,H01T,H01U), C017(H01V,H01W,H01X), C018(H01Y,HA,
 HB), C019(H01Z,HC,HD), C01A(H01,HE,HF), C01B(H0AA,HG,HH), C01D(H1AA,HI,HJ),
 C01E(H2AA,HK,HL), C01F(H3AA,HM,HN)
;
_olex2_submission_special_instructions 'No special instructions were received'

loop_
_space_group_symop_operation_xyz
'x, y, z'
'-x+1/2, y+1/2, -z+1/2'
'-x, -y, -z'
'x-1/2, -y-1/2, z-1/2'

loop_
_atom_site_label
_atom_site_type_symbol
_atom_site_fract_x
_atom_site_fract_y
_atom_site_fract_z
_atom_site_U_iso_or_equiv
_atom_site_adp_type
_atom_site_occupancy
_atom_site_site_symmetry_order
_atom_site_calc_flag
_atom_site_refinement_flags_posn
_atom_site_refinement_flags_adp
_atom_site_refinement_flags_occupancy
_atom_site_disorder_assembly
_atom_site_disorder_group
Ti01 Ti 0.60237(4) 0.39126(2) 0.72075(2) 0.01647(12) Uani 1 1 d . U . . .
P002 P 0.75177(5) 0.29490(3) 0.73705(4) 0.01832(16) Uani 1 1 d . U . . .
P003 P 0.54616(5) 0.40892(3) 0.87472(4) 0.01594(16) Uani 1 1 d . U . . .
O004 O 0.52557(12) 0.35438(7) 0.82537(9) 0.0170(4) Uani 1 1 d . U . . .
O005 O 0.76530(13) 0.35410(7) 0.77678(9) 0.0191(4) Uani 1 1 d . U . . .
O006 O 0.61038(12) 0.39478(7) 0.95629(9) 0.0185(4) Uani 1 1 d . U . . .
O007 O 0.43707(12) 0.44031(7) 0.90384(9) 0.0192(4) Uani 1 1 d . U . . .
O008 O 0.86540(13) 0.27441(8) 0.69842(10) 0.0240(4) Uani 1 1 d . U . . .
O009 O 0.73266(14) 0.24112(7) 0.79363(9) 0.0229(4) Uani 1 1 d . U . . .
N00A N 0.60668(15) 0.45198(8) 0.81508(11) 0.0153(4) Uani 1 1 d . U . . .
N00B N 0.64372(15) 0.30408(8) 0.67915(11) 0.0163(5) Uani 1 1 d . U . . .
N00C N 0.45694(16) 0.39471(9) 0.66655(11) 0.0204(5) Uani 1 1 d . U . . .
N00D N 0.67586(17) 0.44424(9) 0.65123(11) 0.0222(5) Uani 1 1 d . U . . .
C00E C 0.59429(19) 0.26332(10) 0.62265(14) 0.0167(5) Uani 1 1 d . U . . .
C00F C 0.5667(2) 0.55904(11) 0.81189(14) 0.0211(6) Uani 1 1 d . U . . .
C00G C 0.63070(19) 0.26371(11) 0.54438(14) 0.0180(6) Uani 1 1 d . U . . .
C00H C 0.7570(2) 0.52398(11) 0.85484(14) 0.0215(6) Uani 1 1 d . U . . .
C00I C 0.50627(19) 0.22484(11) 0.64422(14) 0.0188(6) Uani 1 1 d . U . . .
C00J C 0.6899(2) 0.34583(11) 0.96628(15) 0.0214(6) Uani 1 1 d . U . . .
H00A H 0.749673 0.356186 1.005558 0.026 Uiso 1 1 calc R . . . .
H00B H 0.725118 0.338237 0.916686 0.026 Uiso 1 1 calc R . . . .
C00K C 0.6432(2) 0.51187(11) 0.82785(13) 0.0178(6) Uani 1 1 d . U . . .
C00L C 0.5768(2) 0.22621(11) 0.48963(14) 0.0213(6) Uani 1 1 d . U . . .
H00L H 0.599345 0.226559 0.437753 0.026 Uiso 1 1 calc R . . . .
C00M C 0.8401(2) 0.47553(12) 0.88005(15) 0.0258(6) Uani 1 1 d . U . . .
H00M H 0.809098 0.437622 0.860815 0.031 Uiso 1 1 calc R . . . .
C00N C 0.7276(2) 0.30248(11) 0.51914(14) 0.0206(6) Uani 1 1 d . U . . .
H00N H 0.749777 0.328704 0.563402 0.025 Uiso 1 1 calc R . . . .
C00O C 0.6059(2) 0.61668(12) 0.82273(14) 0.0268(6) Uani 1 1 d . U . . .
H00O H 0.555686 0.647943 0.812749 0.032 Uiso 1 1 calc R . . . .
C00P C 0.4573(2) 0.18798(11) 0.58662(15) 0.0240(6) Uani 1 1 d . U . . .
H00P H 0.399826 0.162123 0.600187 0.029 Uiso 1 1 calc R . . . .
C00Q C 0.3644(2) 0.41210(12) 0.96034(14) 0.0245(6) Uani 1 1 d . U . . .
H00C H 0.351380 0.439023 1.003580 0.029 Uiso 1 1 calc R . . . .
H00D H 0.401408 0.376855 0.982021 0.029 Uiso 1 1 calc R . . . .
C00R C 0.8314(2) 0.26472(12) 0.50076(15) 0.0282(7) Uani 1 1 d . U . . .
H00E H 0.852881 0.240602 0.545790 0.042 Uiso 1 1 calc GR . . . .
H00F H 0.893843 0.290130 0.488939 0.042 Uiso 1 1 calc GR . . . .
H00G H 0.812650 0.239797 0.456038 0.042 Uiso 1 1 calc GR . . . .
C00S C 0.7166(2) 0.62884(12) 0.84775(15) 0.0300(7) Uani 1 1 d . U . . .
H00S H 0.741198 0.667779 0.853826 0.036 Uiso 1 1 calc R . . . .
C00T C 0.4910(2) 0.18841(11) 0.50963(15) 0.0251(6) Uani 1 1 d . U . . .
H00T H 0.456213 0.163527 0.471857 0.030 Uiso 1 1 calc R . . . .
C00U C 0.4435(2) 0.54929(12) 0.78420(14) 0.0250(6) Uani 1 1 d . U . . .
H00U H 0.431521 0.506536 0.778641 0.030 Uiso 1 1 calc R . . . .
C00V C 0.8527(2) 0.47305(12) 0.97028(15) 0.0276(6) Uani 1 1 d . U . . .
H00H H 0.882883 0.509939 0.990161 0.041 Uiso 1 1 calc GR . . . .
H00I H 0.903599 0.441485 0.986137 0.041 Uiso 1 1 calc GR . . . .
H00J H 0.779414 0.466152 0.991223 0.041 Uiso 1 1 calc GR . . . .
C00W C 0.4644(2) 0.22275(12) 0.72741(15) 0.0250(6) Uani 1 1 d . U . . .
H00W H 0.508112 0.251892 0.759369 0.030 Uiso 1 1 calc R . . . .
C00X C 0.7904(2) 0.58276(12) 0.86364(15) 0.0267(6) Uani 1 1 d . U . . .
H00X H 0.865150 0.591118 0.880864 0.032 Uiso 1 1 calc R . . . .
C00Y C 0.4378(2) 0.37774(12) 0.58351(14) 0.0292(7) Uani 1 1 d . U . . .
H00K H 0.509784 0.370345 0.560936 0.044 Uiso 1 1 calc GR . . . .
H00Q H 0.399066 0.409200 0.555047 0.044 Uiso 1 1 calc GR . . . .
H00R H 0.392027 0.342545 0.580050 0.044 Uiso 1 1 calc GR . . . .
C00Z C 0.3479(2) 0.40831(12) 0.69965(15) 0.0268(6) Uani 1 1 d . U . . .
H00V H 0.358512 0.413027 0.755914 0.040 Uiso 1 1 calc GR . . . .
H00Y H 0.295313 0.376552 0.688153 0.040 Uiso 1 1 calc GR . . . .
H H 0.318005 0.444311 0.676708 0.040 Uiso 1 1 calc GR . . . .
C010 C 0.9554(2) 0.31509(13) 0.68037(17) 0.0353(7) Uani 1 1 d D U . . .
H01A H 0.922563 0.353206 0.665879 0.042 Uiso 0.889(9) 1 calc R . P A 1
H01B H 0.995099 0.300288 0.635557 0.042 Uiso 0.889(9) 1 calc R . P A 1
H01C H 0.947006 0.352341 0.707964 0.042 Uiso 0.111(9) 1 calc R . P A 2
H01D H 0.955138 0.322748 0.623979 0.042 Uiso 0.111(9) 1 calc R . P A 2
C011 C 0.6938(2) 0.34113(13) 0.44760(15) 0.0343(7) Uani 1 1 d . U . . .
H01E H 0.674145 0.316351 0.402890 0.052 Uiso 1 1 calc GR . . . .
H01F H 0.756690 0.366163 0.435617 0.052 Uiso 1 1 calc GR . . . .
H01G H 0.629427 0.365156 0.459370 0.052 Uiso 1 1 calc GR . . . .
C012 C 0.2531(2) 0.39593(13) 0.91858(16) 0.0311(7) Uani 1 1 d . U . . .
H01H H 0.265876 0.366539 0.879046 0.047 Uiso 1 1 calc GR . . . .
H01I H 0.219772 0.430492 0.893832 0.047 Uiso 1 1 calc GR . . . .
H01J H 0.202324 0.380386 0.956119 0.047 Uiso 1 1 calc GR . . . .
C013 C 0.6295(2) 0.29087(12) 0.99217(16) 0.0326(7) Uani 1 1 d . U . . .
H01K H 0.577542 0.277605 0.950251 0.049 Uiso 1 1 calc GR . . . .
H01L H 0.588046 0.299584 1.038167 0.049 Uiso 1 1 calc GR . . . .
H01M H 0.684567 0.260404 1.004605 0.049 Uiso 1 1 calc GR . . . .
C014 C 0.7962(2) 0.45906(13) 0.66325(17) 0.0372(7) Uani 1 1 d . U . . .
H01N H 0.803794 0.500222 0.676548 0.056 Uiso 1 1 calc GR . . . .
H01O H 0.834453 0.451242 0.615586 0.056 Uiso 1 1 calc GR . . . .
H01P H 0.829638 0.435475 0.705539 0.056 Uiso 1 1 calc GR . . . .
C015 C 0.8239(2) 0.21742(12) 0.84582(16) 0.0343(7) Uani 1 1 d . U . . .
H01Q H 0.842399 0.245166 0.888294 0.041 Uiso 1 1 calc R . . . .
H01R H 0.891752 0.211171 0.816530 0.041 Uiso 1 1 calc R . . . .
C016 C 0.3617(2) 0.57208(13) 0.84454(16) 0.0350(7) Uani 1 1 d . U . . .
H01S H 0.381227 0.554965 0.895348 0.052 Uiso 1 1 calc GR . . . .
H01T H 0.285018 0.561201 0.828143 0.052 Uiso 1 1 calc GR . . . .
H01U H 0.367277 0.614398 0.848045 0.052 Uiso 1 1 calc GR . . . .
C017 C 0.3385(2) 0.23943(14) 0.72858(18) 0.0405(8) Uani 1 1 d . U . . .
H01V H 0.326733 0.277430 0.704142 0.061 Uiso 1 1 calc GR . . . .
H01W H 0.316240 0.241069 0.782307 0.061 Uiso 1 1 calc GR . . . .
H01X H 0.293440 0.210267 0.700022 0.061 Uiso 1 1 calc GR . . . .
C018 C 0.9586(2) 0.48403(14) 0.84677(18) 0.0428(8) Uani 1 1 d . U . . .
H01Y H 0.950509 0.489334 0.790495 0.064 Uiso 1 1 calc GR . . . .
HA H 1.004694 0.449739 0.858578 0.064 Uiso 1 1 calc GR . . . .
HB H 0.994551 0.518310 0.870495 0.064 Uiso 1 1 calc GR . . . .
C019 C 0.4845(3) 0.16210(13) 0.76527(16) 0.0389(8) Uani 1 1 d . U . . .
H01Z H 0.441109 0.132828 0.735704 0.058 Uiso 1 1 calc GR . . . .
HC H 0.460976 0.162898 0.818735 0.058 Uiso 1 1 calc GR . . . .
HD H 0.564123 0.152425 0.765205 0.058 Uiso 1 1 calc GR . . . .
C01A C 0.6255(3) 0.48281(13) 0.58997(16) 0.0382(7) Uani 1 1 d . U . . .
H01 H 0.544663 0.476156 0.584902 0.057 Uiso 1 1 calc GR . . . .
HE H 0.658534 0.474325 0.540535 0.057 Uiso 1 1 calc GR . . . .
HF H 0.639940 0.523366 0.604104 0.057 Uiso 1 1 calc GR . . . .
C01B C 0.4160(3) 0.57758(14) 0.70350(16) 0.0421(8) Uani 1 1 d . U . . .
H0AA H 0.426137 0.619660 0.707396 0.063 Uiso 1 1 calc GR . . . .
HG H 0.338438 0.568965 0.686733 0.063 Uiso 1 1 calc GR . . . .
HH H 0.466165 0.561894 0.665668 0.063 Uiso 1 1 calc GR . . . .
C01D C 0.7852(3) 0.16022(13) 0.87906(17) 0.0489(9) Uani 1 1 d . U . . .
H1AA H 0.771170 0.132296 0.836926 0.073 Uiso 1 1 calc GR . . . .
HI H 0.716236 0.166466 0.906008 0.073 Uiso 1 1 calc GR . . . .
HJ H 0.843165 0.145037 0.915663 0.073 Uiso 1 1 calc GR . . . .
C01E C 1.0386(3) 0.3226(2) 0.7496(2) 0.0548(16) Uani 0.889(9) 1 d D U P A 1
H2AA H 0.999743 0.338211 0.793655 0.082 Uiso 0.889(9) 1 calc GR . P A 1
HK H 1.097645 0.349551 0.735948 0.082 Uiso 0.889(9) 1 calc GR . P A 1
HL H 1.071604 0.284996 0.763775 0.082 Uiso 0.889(9) 1 calc GR . P A 1
C01F C 1.0631(16) 0.2842(14) 0.709(3) 0.061(12) Uani 0.111(9) 1 d D U P A 2
H3AA H 1.052188 0.265913 0.758785 0.091 Uiso 0.111(9) 1 calc GR . P A 2
HM H 1.124039 0.312448 0.714020 0.091 Uiso 0.111(9) 1 calc GR . P A 2
HN H 1.081876 0.254470 0.670852 0.091 Uiso 0.111(9) 1 calc GR . P A 2

loop_
_atom_site_aniso_label
_atom_site_aniso_U_11
_atom_site_aniso_U_22
_atom_site_aniso_U_33
_atom_site_aniso_U_23
_atom_site_aniso_U_13
_atom_site_aniso_U_12
Ti01 0.0175(2) 0.0150(3) 0.0171(2) -0.00042(19) 0.00166(19) 0.0002(2)
P002 0.0174(3) 0.0164(4) 0.0211(4) -0.0014(3) 0.0000(3) 0.0015(3)
P003 0.0143(3) 0.0156(4) 0.0179(4) 0.0002(3) 0.0011(3) 0.0007(3)
O004 0.0163(9) 0.0155(9) 0.0193(9) -0.0004(7) 0.0006(7) -0.0016(7)
O005 0.0173(9) 0.0173(10) 0.0225(9) -0.0032(7) 0.0004(7) -0.0003(7)
O006 0.0167(8) 0.0199(10) 0.0185(9) 0.0002(7) -0.0014(7) 0.0031(8)
O007 0.0169(9) 0.0200(10) 0.0212(9) 0.0024(7) 0.0058(7) 0.0019(8)
O008 0.0156(9) 0.0264(11) 0.0300(10) -0.0049(8) 0.0023(8) 0.0028(8)
O009 0.0285(10) 0.0180(10) 0.0215(9) 0.0021(8) -0.0058(8) 0.0042(8)
N00A 0.0143(10) 0.0136(11) 0.0182(11) 0.0002(9) 0.0020(9) 0.0007(9)
N00B 0.0174(10) 0.0159(11) 0.0157(11) 0.0002(9) 0.0016(9) -0.0012(9)
N00C 0.0215(11) 0.0210(12) 0.0186(11) -0.0007(9) -0.0005(9) 0.0028(10)
N00D 0.0283(12) 0.0185(12) 0.0203(12) 0.0010(9) 0.0053(10) 0.0000(10)
C00E 0.0156(12) 0.0117(13) 0.0222(14) -0.0015(10) -0.0039(11) 0.0050(10)
C00F 0.0306(14) 0.0184(15) 0.0144(14) 0.0001(11) 0.0036(11) 0.0014(12)
C00G 0.0181(13) 0.0155(14) 0.0199(14) 0.0007(11) -0.0029(11) 0.0051(11)
C00H 0.0222(13) 0.0231(15) 0.0200(14) -0.0011(11) 0.0076(11) -0.0034(12)
C00I 0.0158(13) 0.0165(14) 0.0236(14) -0.0009(11) -0.0023(11) -0.0005(11)
C00J 0.0158(13) 0.0238(15) 0.0243(15) 0.0011(12) -0.0024(11) 0.0054(11)
C00K 0.0253(13) 0.0155(14) 0.0128(13) -0.0018(10) 0.0047(11) -0.0042(11)
C00L 0.0212(14) 0.0245(15) 0.0178(14) -0.0024(11) -0.0023(11) 0.0082(12)
C00M 0.0170(13) 0.0244(16) 0.0357(16) -0.0121(13) -0.0011(12) -0.0036(12)
C00N 0.0248(14) 0.0210(15) 0.0162(13) -0.0009(11) 0.0022(11) 0.0003(12)
C00O 0.0408(16) 0.0180(15) 0.0216(15) 0.0032(12) 0.0012(13) 0.0033(13)
C00P 0.0189(13) 0.0195(15) 0.0334(16) -0.0005(12) -0.0008(12) -0.0025(12)
C00Q 0.0214(13) 0.0280(16) 0.0251(15) 0.0022(12) 0.0114(11) 0.0013(12)
C00R 0.0260(15) 0.0287(17) 0.0306(16) 0.0011(13) 0.0073(12) -0.0005(13)
C00S 0.0491(18) 0.0170(15) 0.0245(15) 0.0003(12) 0.0064(13) -0.0114(14)
C00T 0.0225(14) 0.0210(15) 0.0305(16) -0.0085(12) -0.0096(12) 0.0004(12)
C00U 0.0309(15) 0.0200(15) 0.0235(15) 0.0005(12) -0.0033(12) 0.0058(12)
C00V 0.0188(14) 0.0206(16) 0.0428(17) -0.0018(13) -0.0031(12) 0.0000(12)
C00W 0.0258(14) 0.0236(16) 0.0260(15) -0.0024(12) 0.0047(12) -0.0061(12)
C00X 0.0276(15) 0.0261(16) 0.0267(15) -0.0031(12) 0.0052(12) -0.0112(13)
C00Y 0.0327(16) 0.0295(17) 0.0247(15) -0.0005(12) -0.0055(12) 0.0080(13)
C00Z 0.0208(13) 0.0292(17) 0.0299(15) -0.0042(13) -0.0036(12) 0.0015(12)
C010 0.0220(14) 0.0400(19) 0.0449(18) -0.0084(15) 0.0116(13) -0.0026(14)
C011 0.0394(17) 0.0319(18) 0.0325(16) 0.0089(13) 0.0092(13) 0.0058(14)
C012 0.0227(14) 0.0339(18) 0.0372(17) -0.0004(14) 0.0057(13) -0.0034(13)
C013 0.0355(16) 0.0217(16) 0.0405(17) 0.0070(13) 0.0010(14) 0.0032(13)
C014 0.0339(16) 0.0347(18) 0.0439(19) 0.0111(14) 0.0115(14) -0.0044(14)
C015 0.0420(17) 0.0312(17) 0.0283(16) -0.0019(13) -0.0120(14) 0.0147(14)
C016 0.0341(16) 0.0351(18) 0.0357(17) -0.0036(14) 0.0004(13) 0.0069(14)
C017 0.0343(17) 0.043(2) 0.0452(19) 0.0027(15) 0.0149(14) 0.0011(15)
C018 0.0219(15) 0.057(2) 0.050(2) -0.0172(16) 0.0077(14) -0.0004(15)
C019 0.0476(18) 0.0362(19) 0.0335(17) 0.0065(14) 0.0071(14) -0.0052(15)
C01A 0.0511(19) 0.0274(18) 0.0362(18) 0.0103(14) 0.0014(15) -0.0059(15)
C01B 0.0514(19) 0.041(2) 0.0329(17) 0.0091(14) -0.0071(15) 0.0058(16)
C01D 0.077(2) 0.0322(19) 0.0357(18) 0.0098(15) -0.0101(17) 0.0177(18)
C01E 0.028(2) 0.082(4) 0.054(3) -0.022(2) 0.0027(18) -0.008(2)
C01F 0.018(8) 0.05(2) 0.11(3) -0.004(18) 0.008(13) 0.004(10)

loop_
_atom_type_symbol
_atom_type_description
_atom_type_scat_dispersion_real
_atom_type_scat_dispersion_imag
_atom_type_scat_source
C C 0.0033 0.0016 'International Tables Vol C Tables 4.2.6.8 and 6.1.1.4'
H H 0.0000 0.0000 'International Tables Vol C Tables 4.2.6.8 and 6.1.1.4'
N N 0.0061 0.0033 'International Tables Vol C Tables 4.2.6.8 and 6.1.1.4'
O O 0.0106 0.0060 'International Tables Vol C Tables 4.2.6.8 and 6.1.1.4'
P P 0.1023 0.0942 'International Tables Vol C Tables 4.2.6.8 and 6.1.1.4'
Ti Ti 0.2776 0.4457 'International Tables Vol C Tables 4.2.6.8 and 6.1.1.4'

loop_
_geom_angle_atom_site_label_1
_geom_angle_atom_site_label_2
_geom_angle_atom_site_label_3
_geom_angle
P003 Ti01 P002 101.49(2)
O004 Ti01 P002 84.65(4)
O004 Ti01 P003 32.97(4)
O004 Ti01 O005 83.93(6)
O005 Ti01 P002 32.32(4)
O005 Ti01 P003 83.99(4)
N00A Ti01 P002 116.22(5)
N00A Ti01 P003 35.29(5)
N00A Ti01 O004 68.26(7)
N00A Ti01 O005 86.38(6)
N00A Ti01 N00B 147.86(7)
N00B Ti01 P002 34.04(5)
N00B Ti01 P003 120.74(5)
N00B Ti01 O004 91.46(7)
N00B Ti01 O005 66.19(6)
N00C Ti01 P002 128.53(7)
N00C Ti01 P003 101.43(6)
N00C Ti01 O004 90.50(7)
N00C Ti01 O005 160.39(8)
N00C Ti01 N00A 109.02(8)
N00C Ti01 N00B 95.27(8)
N00C Ti01 N00D 95.74(9)
N00D Ti01 P002 104.28(6)
N00D Ti01 P003 129.00(6)
N00D Ti01 O004 161.98(8)
N00D Ti01 O005 95.27(8)
N00D Ti01 N00A 93.72(8)
N00D Ti01 N00B 104.73(8)
O005 P002 Ti01 53.35(6)
O005 P002 O008 111.90(9)
O005 P002 O009 115.54(9)
O005 P002 N00B 102.97(10)
O008 P002 Ti01 136.28(7)
O009 P002 Ti01 123.58(7)
O009 P002 O008 100.11(9)
O009 P002 N00B 110.19(10)
N00B P002 Ti01 49.95(7)
N00B P002 O008 116.72(10)
O004 P003 Ti01 52.65(6)
O004 P003 O006 112.22(9)
O004 P003 O007 115.85(9)
O004 P003 N00A 102.27(9)
O006 P003 Ti01 132.48(6)
O006 P003 N00A 118.09(9)
O007 P003 Ti01 127.17(6)
O007 P003 O006 100.30(9)
O007 P003 N00A 108.75(9)
N00A P003 Ti01 49.63(7)
P003 O004 Ti01 94.38(8)
P002 O005 Ti01 94.33(8)
C00J O006 P003 122.26(14)
C00Q O007 P003 121.57(15)
C010 O008 P002 122.82(16)
C015 O009 P002 122.07(16)
P003 N00A Ti01 95.08(9)
C00K N00A Ti01 136.54(14)
C00K N00A P003 128.33(15)
P002 N00B Ti01 96.01(9)
C00E N00B Ti01 135.80(14)
C00E N00B P002 128.12(16)
C00Y N00C Ti01 122.91(16)
C00Z N00C Ti01 127.56(16)
C00Z N00C C00Y 109.29(19)
C014 N00D Ti01 121.51(16)
C014 N00D C01A 108.5(2)
C01A N00D Ti01 129.20(17)
C00G C00E N00B 119.4(2)
C00I C00E N00B 120.1(2)
C00I C00E C00G 120.5(2)
C00K C00F C00U 122.6(2)
C00O C00F C00K 118.6(2)
C00O C00F C00U 118.8(2)
C00E C00G C00N 122.4(2)
C00L C00G C00E 118.3(2)
C00L C00G C00N 119.3(2)
C00K C00H C00M 122.4(2)
C00X C00H C00K 118.4(2)
C00X C00H C00M 119.1(2)
C00E C00I C00W 122.4(2)
C00P C00I C00E 118.1(2)
C00P C00I C00W 119.5(2)
O006 C00J H00A 109.5
O006 C00J H00B 109.5
O006 C00J C013 110.62(19)
H00A C00J H00B 108.1
C013 C00J H00A 109.5
C013 C00J H00B 109.5
C00F C00K N00A 120.1(2)
C00F C00K C00H 119.8(2)
C00H C00K N00A 120.1(2)
C00G C00L H00L 119.0
C00T C00L C00G 122.0(2)
C00T C00L H00L 119.0
C00H C00M H00M 108.4
C00H C00M C00V 109.6(2)
C00H C00M C018 112.9(2)
C00V C00M H00M 108.4
C00V C00M C018 109.2(2)
C018 C00M H00M 108.4
C00G C00N H00N 108.0
C00G C00N C00R 110.6(2)
C00G C00N C011 112.7(2)
C00R C00N H00N 108.0
C011 C00N H00N 108.0
C011 C00N C00R 109.5(2)
C00F C00O H00O 119.0
C00S C00O C00F 122.0(3)
C00S C00O H00O 119.0
C00I C00P H00P 119.0
C00T C00P C00I 122.1(2)
C00T C00P H00P 119.0
O007 C00Q H00C 109.9
O007 C00Q H00D 109.9
O007 C00Q C012 108.8(2)
H00C C00Q H00D 108.3
C012 C00Q H00C 109.9
C012 C00Q H00D 109.9
C00N C00R H00E 109.5
C00N C00R H00F 109.5
C00N C00R H00G 109.5
H00E C00R H00F 109.5
H00E C00R H00G 109.5
H00F C00R H00G 109.5
C00O C00S H00S 120.4
C00X C00S C00O 119.1(2)
C00X C00S H00S 120.4
C00L C00T C00P 119.1(2)
C00L C00T H00T 120.5
C00P C00T H00T 120.5
C00F C00U H00U 107.7
C00F C00U C016 111.6(2)
C00F C00U C01B 111.8(2)
C016 C00U H00U 107.7
C01B C00U H00U 107.7
C01B C00U C016 110.2(2)
C00M C00V H00H 109.5
C00M C00V H00I 109.5
C00M C00V H00J 109.5
H00H C00V H00I 109.5
H00H C00V H00J 109.5
H00I C00V H00J 109.5
C00I C00W H00W 107.8
C00I C00W C017 111.4(2)
C00I C00W C019 111.6(2)
C017 C00W H00W 107.8
C019 C00W H00W 107.8
C019 C00W C017 110.2(2)
C00H C00X H00X 118.9
C00S C00X C00H 122.1(2)
C00S C00X H00X 118.9
N00C C00Y H00K 109.5
N00C C00Y H00Q 109.5
N00C C00Y H00R 109.5
H00K C00Y H00Q 109.5
H00K C00Y H00R 109.5
H00Q C00Y H00R 109.5
N00C C00Z H00V 109.5
N00C C00Z H00Y 109.5
N00C C00Z H 109.5
H00V C00Z H00Y 109.5
H00V C00Z H 109.5
H00Y C00Z H 109.5
O008 C010 H01A 109.4
O008 C010 H01B 109.4
O008 C010 H01C 110.9
O008 C010 H01D 110.9
O008 C010 C01E 111.2(3)
O008 C010 C01F 104.5(12)
H01A C010 H01B 108.0
H01C C010 H01D 108.9
C01E C010 H01A 109.4
C01E C010 H01B 109.4
C01F C010 H01C 110.9
C01F C010 H01D 110.9
C00N C011 H01E 109.5
C00N C011 H01F 109.5
C00N C011 H01G 109.5
H01E C011 H01F 109.5
H01E C011 H01G 109.5
H01F C011 H01G 109.5
C00Q C012 H01H 109.5
C00Q C012 H01I 109.5
C00Q C012 H01J 109.5
H01H C012 H01I 109.5
H01H C012 H01J 109.5
H01I C012 H01J 109.5
C00J C013 H01K 109.5
C00J C013 H01L 109.5
C00J C013 H01M 109.5
H01K C013 H01L 109.5
H01K C013 H01M 109.5
H01L C013 H01M 109.5
N00D C014 H01N 109.5
N00D C014 H01O 109.5
N00D C014 H01P 109.5
H01N C014 H01O 109.5
H01N C014 H01P 109.5
H01O C014 H01P 109.5
O009 C015 H01Q 110.0
O009 C015 H01R 110.0
O009 C015 C01D 108.6(2)
H01Q C015 H01R 108.4
C01D C015 H01Q 110.0
C01D C015 H01R 110.0
C00U C016 H01S 109.5
C00U C016 H01T 109.5
C00U C016 H01U 109.5
H01S C016 H01T 109.5
H01S C016 H01U 109.5
H01T C016 H01U 109.5
C00W C017 H01V 109.5
C00W C017 H01W 109.5
C00W C017 H01X 109.5
H01V C017 H01W 109.5
H01V C017 H01X 109.5
H01W C017 H01X 109.5
C00M C018 H01Y 109.5
C00M C018 HA 109.5
C00M C018 HB 109.5
H01Y C018 HA 109.5
H01Y C018 HB 109.5
HA C018 HB 109.5
C00W C019 H01Z 109.5
C00W C019 HC 109.5
C00W C019 HD 109.5
H01Z C019 HC 109.5
H01Z C019 HD 109.5
HC C019 HD 109.5
N00D C01A H01 109.5
N00D C01A HE 109.5
N00D C01A HF 109.5
H01 C01A HE 109.5
H01 C01A HF 109.5
HE C01A HF 109.5
C00U C01B H0AA 109.5
C00U C01B HG 109.5
C00U C01B HH 109.5
H0AA C01B HG 109.5
H0AA C01B HH 109.5
HG C01B HH 109.5
C015 C01D H1AA 109.5
C015 C01D HI 109.5
C015 C01D HJ 109.5
H1AA C01D HI 109.5
H1AA C01D HJ 109.5
HI C01D HJ 109.5
C010 C01E H2AA 109.5
C010 C01E HK 109.5
C010 C01E HL 109.5
H2AA C01E HK 109.5
H2AA C01E HL 109.5
HK C01E HL 109.5
C010 C01F H3AA 109.5
C010 C01F HM 109.5
C010 C01F HN 109.5
H3AA C01F HM 109.5
H3AA C01F HN 109.5
HM C01F HN 109.5

loop_
_geom_bond_atom_site_label_1
_geom_bond_atom_site_label_2
_geom_bond_distance
Ti01 O004 2.1929(15)
Ti01 O005 2.2533(16)
Ti01 N00A 2.1038(19)
Ti01 N00B 2.156(2)
Ti01 N00C 1.898(2)
Ti01 N00D 1.915(2)
P002 O005 1.5018(17)
P002 O008 1.5850(17)
P002 O009 1.5704(17)
P002 N00B 1.5763(19)
P003 O004 1.5014(17)
P003 O006 1.5715(16)
P003 O007 1.5660(16)
P003 N00A 1.5953(19)
O006 C00J 1.452(3)
O007 C00Q 1.460(3)
O008 C010 1.445(3)
O009 C015 1.455(3)
N00A C00K 1.432(3)
N00B C00E 1.429(3)
N00C C00Y 1.463(3)
N00C C00Z 1.457(3)
N00D C014 1.456(3)
N00D C01A 1.457(3)
C00E C00G 1.413(3)
C00E C00I 1.413(3)
C00F C00K 1.411(3)
C00F C00O 1.390(3)
C00F C00U 1.513(3)
C00G C00L 1.384(3)
C00G C00N 1.514(3)
C00H C00K 1.417(3)
C00H C00M 1.513(4)
C00H C00X 1.391(3)
C00I C00P 1.385(3)
C00I C00W 1.516(3)
C00J H00A 0.9700
C00J H00B 0.9700
C00J C013 1.506(4)
C00L H00L 0.9300
C00L C00T 1.377(3)
C00M H00M 0.9800
C00M C00V 1.528(3)
C00M C018 1.540(3)
C00N H00N 0.9800
C00N C00R 1.534(3)
C00N C011 1.528(3)
C00O H00O 0.9300
C00O C00S 1.374(4)
C00P H00P 0.9300
C00P C00T 1.382(3)
C00Q H00C 0.9700
C00Q H00D 0.9700
C00Q C012 1.499(3)
C00R H00E 0.9600
C00R H00F 0.9600
C00R H00G 0.9600
C00S H00S 0.9300
C00S C00X 1.372(4)
C00T H00T 0.9300
C00U H00U 0.9800
C00U C016 1.528(4)
C00U C01B 1.528(4)
C00V H00H 0.9600
C00V H00I 0.9600
C00V H00J 0.9600
C00W H00W 0.9800
C00W C017 1.527(4)
C00W C019 1.526(4)
C00X H00X 0.9300
C00Y H00K 0.9600
C00Y H00Q 0.9600
C00Y H00R 0.9600
C00Z H00V 0.9600
C00Z H00Y 0.9600
C00Z H 0.9600
C010 H01A 0.9700
C010 H01B 0.9700
C010 H01C 0.9700
C010 H01D 0.9700
C010 C01E 1.496(4)
C010 C01F 1.500(10)
C011 H01E 0.9600
C011 H01F 0.9600
C011 H01G 0.9600
C012 H01H 0.9600
C012 H01I 0.9600
C012 H01J 0.9600
C013 H01K 0.9600
C013 H01L 0.9600
C013 H01M 0.9600
C014 H01N 0.9600
C014 H01O 0.9600
C014 H01P 0.9600
C015 H01Q 0.9700
C015 H01R 0.9700
C015 C01D 1.490(4)
C016 H01S 0.9600
C016 H01T 0.9600
C016 H01U 0.9600
C017 H01V 0.9600
C017 H01W 0.9600
C017 H01X 0.9600
C018 H01Y 0.9600
C018 HA 0.9600
C018 HB 0.9600
C019 H01Z 0.9600
C019 HC 0.9600
C019 HD 0.9600
C01A H01 0.9600
C01A HE 0.9600
C01A HF 0.9600
C01B H0AA 0.9600
C01B HG 0.9600
C01B HH 0.9600
C01D H1AA 0.9600
C01D HI 0.9600
C01D HJ 0.9600
C01E H2AA 0.9600
C01E HK 0.9600
C01E HL 0.9600
C01F H3AA 0.9600
C01F HM 0.9600
C01F HN 0.9600
